data_2000197
loop_
_publ_author_name
'Robinson, P. D.'
'Hua, D. H.'
'Roche, D.'
'Saha, S.'

_publ_section_title
;Structure of
 8-ethyl-4,10,12-trimethoxy-6<i>H</i>-benzo[<i>d</i>]naphtho[1,2-<i>b</i>]pyran-6-one
;
_journal_issue 11
_journal_name_full 'Acta Crystallographica Section C'
_journal_page_first 2490
_journal_page_last 2492
_journal_paper_doi 10.1107/S0108270191005863
_journal_volume 47
_journal_year 1991
_chemical_formula_sum 'C22 H20 O5'
_chemical_formula_weight 364.40
_space_group_IT_number 2
_space_group_name_Hall '-P 1'
_space_group_name_H-M_alt 'P -1'
_symmetry_cell_setting triclinic
_symmetry_space_group_name_Hall '-P 1'
_symmetry_space_group_name_H-M 'P -1'
_cell_angle_alpha 91.19(8)
_cell_angle_beta 95.53(8)
_cell_angle_gamma 89.55(7)
_cell_formula_units_Z 4
_cell_length_a 11.600(10)
_cell_length_b 20.44(2)
_cell_length_c 7.657(6)
_cell_volume 1807(3)
_diffrn_radiation_type Mo
_diffrn_radiation_wavelength 0.71069
_exptl_absorpt_coefficient_mu 0.088
_exptl_crystal_density_diffrn 1.340
_exptl_crystal_F_000 768
_cod_data_source_file cr0333.cif
_cod_data_source_block cr0333a
_cod_original_cell_volume 1806(3)
_cod_database_code 2000197

loop_
_space_group_symop_id
_space_group_symop_operation_xyz
1 x,y,z
2 -x,-y,-z

loop_
_atom_site_label
_atom_site_fract_x
_atom_site_fract_y
_atom_site_fract_z
C(1) .8750(10) .7017(5) .4950(10)
C(2) .7610(10) .7156(5) .4460(10)
C(3) .6770(10) .6703(6) .4680(10)
C(4) .7037(9) .6108(6) .5410(10)
C(4a) .8225(8) .5934(5) .5930(10)
C(4b) .8650(10) .5329(5) .6670(10)
O(5) .7799(6) .4853(4) .6744(9)
C(6) .8020(9) .4250(6) .7410(10)
C(6a) .9227(8) .4099(5) .8060(10)
C(7) .9445(8) .3471(5) .8680(10)
C(8) 1.0560(10) .3297(5) .9340(10)
C(9) 1.1418(9) .3760(6) .9340(10)
C(10) 1.1204(9) .4367(5) .8680(10)
C(10a) 1.0078(8) .4576(5) .7980(10)
C(10b) .9782(8) .5205(5) .7210(10)
C(11) 1.0585(8) .5703(5) .6990(10)
C(12) 1.0253(9) .6286(6) .6280(10)
C(12a) .9079(9) .6410(6) .5710(10)
C(13) 1.0880(10) .2617(6) .9980(10)
C(14) .9930(10) .2171(5) 1.026(2)
O(15) .6220(6) .5659(3) .5750(10)
C(16) .5035(8) .5845(5) .534(2)
O(17) .7227(6) .3881(4) .7410(10)
O(18) 1.2049(6) .4837(3) .8776(9)
C(19) 1.3224(8) .4664(5) .9360(10)
O(20) 1.0982(6) .6783(4) .6050(10)
C(21) 1.2140(10) .6712(6) .682(2)
C(22) .4308(9) -.1853(5) .4740(10)
C(23) .3230(10) -.2055(4) .4120(10)
C(24) .2270(8) -.1664(6) .4310(10)
C(25) .2377(8) -.1051(5) .5070(10)
C(25a) .3497(7) -.0817(4) .5780(10)
C(25b) .3722(7) -.0202(5) .6650(10)
O(26) .2770(5) .0206(3) .6783(8)
C(27) .2826(8) .0808(5) .7600(10)
C(27a) .3968(8) .1021(5) .8350(10)
C(28) .3990(8) .1634(5) .9170(10)
C(29) .4999(9) .1882(5) 1.0000(10)
C(30) .5993(9) .1494(5) .9990(10)
C(31) .5986(8) .0886(5) .9190(10)
C(31a) .4943(8) .0618(5) .8320(10)
C(31b) .4802(8) -.0014(4) .7410(10)
C(32) .5734(7) -.0458(5) .7170(10)
C(33) .5575(8) -.1033(5) .6310(10)
C(33a) .4464(8) -.1235(5) .5600(10)
C(34) .5040(10) .2552(6) 1.0910(10)
C(35) .513(2) .3068(6) .987(2)
O(36) .1458(5) -.0649(3) .5270(10)
C(37) .0341(8) -.0904(5) .467(2)
O(38) .1929(6) .1111(3) .7600(10)
O(39) .6930(5) .0480(3) .9257(8)
C(40) .8034(8) .0733(5) .9930(10)
O(41) .6451(5) -.1472(3) .6079(8)
C(42) .7575(8) -.1303(5) .6890(10)
H(1) .9323 .7332 .4782
H(2) .7404 .7567 .3955
H(3) .5982 .6806 .4324
H(7) .8834 .3163 .8662
H(9) 1.2181 .3652 .9816
H(11) 1.1381 .5629 .7350
H(13a) 1.1321 .2413 .9043
H(13b) 1.1338 .2665 1.1070
H(14a) .9429 .2124 .9205
H(14b) 1.0236 .1755 1.0596
H(14c) .9498 .2345 1.1163
H(16a) .4958 .6305 .5488
H(16b) .4790 .5720 .4167
H(16c) .4570 .5632 .6114
H(19a) 1.3689 .5045 .9450
H(19b) 1.351 .4361 .8553
H(19c) 1.3246 .4469 1.0485
H(21a) 1.2490 .7131 .6989
H(21b) 1.2147 .6505 .77921
H(21c) 1.2573 .6453 .6063
H(22) .4959 -.2127 .4598
H(23) .3136 -.2472 .3555
H(24) .1522 -.1823 .3909
H(28) .3296 .1884 .9160
H(30) .6700 .1655 1.0570
H(32) .6495 -.0340 .7633
H(34a) .5691 .2556 1.1771
H(34b) .4351 .2607 1.1473
H(35a) .5921 .3204 .9947
H(35b) .4667 .3418 1.0243
H(35c) .4886 .2948 .8693
H(37a) .0347 -.1367 .4787
H(37b) .0157 -.0801 .3470
H(37c) -.0225 -.0717 .5349
H(40a) .8158 .1140 .9408
H(40b) .8051 .0795 1.1170
H(40c) .8626 .0433 .9675
H(42a) .8091 -.1662 .6788
H(42b) .7526 -.1201 .8100
H(42c) .7857 -.0934 .6334

loop_
_geom_bond_atom_site_label_1
_geom_bond_atom_site_label_2
_geom_bond_distance
C(1) C(2) 1.360(10)
C(1) C(12a) 1.420(10)
C(2) C(3) 1.380(10)
C(3) C(4) 1.370(10)
C(4) C(4a) 1.440(10)
C(4) O(15) 1.370(10)
C(4a) C(4b) 1.430(10)
C(4a) C(12a) 1.420(10)
C(4b) O(5) 1.400(10)
C(4b) C(10b) 1.360(10)
O(5) C(6) 1.360(10)
C(6) C(6a) 1.470(10)
C(6) O(17) 1.190(10)
C(6a) C(7) 1.390(10)
C(6a) C(10a) 1.400(10)
C(7) C(8) 1.390(10)
C(8) C(9) 1.380(10)
C(8) C(13) 1.520(10)
C(9) C(10) 1.360(10)
C(10) C(10a) 1.430(10)
C(10) O(18) 1.370(10)
C(10a) C(10b) 1.450(10)
C(10b) C(11) 1.410(10)
C(11) C(12) 1.360(10)
C(12) C(12a) 1.410(10)
C(12) O(20) 1.350(10)
C(13) C(14) 1.470(10)
O(15) C(16) 1.430(10)
O(18) C(19) 1.440(10)
O(20) C(21) 1.430(10)
C(22) C(23) 1.360(10)
C(22) C(33a) 1.420(10)
C(23) C(24) 1.380(10)
C(24) C(25) 1.370(10)
C(25) C(25a) 1.440(10)
C(25) O(36) 1.360(10)
C(25a) C(25b) 1.430(10)
C(25a) C(33a) 1.420(10)
C(25b) O(26) 1.388(9)
C(25b) C(31b) 1.380(10)
O(26) C(27) 1.370(10)
C(27) C(27a) 1.460(10)
C(27) O(38) 1.210(10)
C(27a) C(28) 1.390(10)
C(27a) C(31a) 1.400(10)
C(28) C(29) 1.370(10)
C(29) C(30) 1.390(10)
C(29) C(34) 1.520(10)
C(30) C(31) 1.380(10)
C(31) C(31a) 1.430(10)
C(31) O(39) 1.366(9)
C(31a) C(31b) 1.460(10)
C(31b) C(32) 1.430(10)
C(32) C(33) 1.340(10)
C(33) C(33a) 1.410(10)
C(33) O(41) 1.370(10)
C(34) C(35) 1.340(10)
O(36) C(37) 1.430(10)
O(39) C(40) 1.430(10)
O(41) C(42) 1.430(10)
